data_1539813
loop_
_publ_author_name
'Collin, G.'
'Gardette, M.F.'
'Comes, R.'

_publ_section_title
;
 The Fe1-x Cox S system (X<0.25); transition and the high temperature
 phase
;
_journal_name_full 'Journal of Physics and Chemistry of Solids'
_journal_page_first 791
_journal_page_last 802
_journal_volume 48
_journal_year 1987
_chemical_formula_sum 'Co0.2 Fe0.8 S'
_chemical_name_systematic 'Fe.8 Co.2 S'
_space_group_IT_number 186
_symmetry_space_group_name_Hall 'P 6c -2c'
_symmetry_space_group_name_H-M 'P 63 m c'
_cell_angle_alpha 90
_cell_angle_beta 90
_cell_angle_gamma 120
_cell_formula_units_Z 8
_cell_length_a 6.882
_cell_length_b 6.882
_cell_length_c 5.723
_cell_volume 234.738
_citation_journal_id_ASTM JPCSAW
_cod_data_source_file Collin_JPCSAW_1987_528.cif
_cod_data_source_block Co0.2Fe0.8S1
_cod_original_cell_volume 234.7382
_cod_original_formula_sum 'Co0.2 Fe0.8 S1'
_cod_database_code 1539813

loop_
_symmetry_equiv_pos_as_xyz
x,y,z
x-y,x,z+1/2
-y,x-y,z
-x,-y,z+1/2
-x+y,-x,z
y,-x+y,z+1/2
y,x,z+1/2
-x+y,y,z
-x,-x+y,z+1/2
-y,-x,z
x-y,-y,z+1/2
x,x-y,z

loop_
_atom_site_label
_atom_site_type_symbol
_atom_site_fract_x
_atom_site_fract_y
_atom_site_fract_z
_atom_site_occupancy
_atom_site_U_iso_or_equiv
Co1 Co+2 0.5126 0.0252 0 0.2 0.0
Fe1 Fe+2 0.5126 0.0252 0 0.8 0.0
Fe2 Fe+2 0 0 -0.0106 0.8 0.0
S1 S-2 0.1668 0.3336 0.2348 1 0.0
Co2 Co+2 0 0 -0.0106 0.2 0.0
S2 S-2 0.3333 0.6666 0.7633 1 0.0
